data_4317230
loop_
_publ_author_name
'Chalermkiat Songkram'
'Kiminori Ohta'
'Kentaro Yamaguchi'
'Fabio Pichierri'
'Yasuyuki Endo'

_publ_section_title
;
 Conformational Control of Benzyl-o-carboranylbenzene Derivatives and
 Molecular Encapsulation of Acetone in the Dynamically Formed Space of
 1,3,5-Tris(2-benzyl-o-carboran-1-yl)benzene
;
_journal_name_full 'Inorganic Chemistry'
_journal_page_first 11174
_journal_page_last 11183
_journal_paper_doi 10.1021/ic101862n
_journal_volume 49
_journal_year 2010
_chemical_formula_moiety 'C33 H54 B30 O2 '
_chemical_formula_sum 'C33 H54 B30 O2'
_chemical_formula_weight 807.09
_space_group_IT_number 2
_symmetry_cell_setting triclinic
_symmetry_Int_Tables_number 2
_symmetry_space_group_name_Hall '-P 1'
_symmetry_space_group_name_H-M 'P -1'
_cell_angle_alpha 93.997(3)
_cell_angle_beta 92.730(2)
_cell_angle_gamma 98.728(3)
_cell_formula_units_Z 4
_cell_length_a 12.179(2)
_cell_length_b 20.038(3)
_cell_length_c 20.340(3)
_cell_measurement_temperature 100.1
_cell_volume 4885.9(13)
_computing_cell_refinement Unknown
_computing_data_collection Unknown
_computing_data_reduction CrystalStructure
_computing_publication_material 'CrystalStructure 3.6.0'
_computing_structure_refinement CRYSTALS
_computing_structure_solution SHELXS97
_diffrn_measured_fraction_theta_full 0.8727
_diffrn_measured_fraction_theta_max 0.8727
_diffrn_measurement_device_type 'Bruker Samrt1000 CCD'
_diffrn_measurement_method \w
_diffrn_radiation_type 'Mo K\a'
_diffrn_radiation_wavelength 0.7107
_diffrn_reflns_av_R_equivalents 0.095
_diffrn_reflns_limit_h_max 14
_diffrn_reflns_limit_h_min -15
_diffrn_reflns_limit_k_max 19
_diffrn_reflns_limit_k_min -26
_diffrn_reflns_limit_l_max 26
_diffrn_reflns_limit_l_min -26
_diffrn_reflns_number 29260
_diffrn_reflns_theta_full 28.34
_diffrn_reflns_theta_max 28.34
_exptl_absorpt_coefficient_mu 0.055
_exptl_absorpt_correction_T_max 0.989
_exptl_absorpt_correction_T_min 0.252
_exptl_absorpt_correction_type empirical
_exptl_crystal_colour clear
_exptl_crystal_density_diffrn 1.097
_exptl_crystal_density_method 'not measured'
_exptl_crystal_description prism
_exptl_crystal_F_000 1672.00
_exptl_crystal_size_max 0.50
_exptl_crystal_size_mid 0.45
_exptl_crystal_size_min 0.20
_refine_diff_density_max 0.08
_refine_diff_density_min 0.08
_refine_ls_extinction_method none
_refine_ls_goodness_of_fit_ref 0.501
_refine_ls_hydrogen_treatment refxyz
_refine_ls_number_parameters 1495
_refine_ls_number_reflns 12095
_refine_ls_R_factor_gt 0.0970
_refine_ls_shift/su_max 0.9070
_refine_ls_structure_factor_coef F
_refine_ls_weighting_details 'w = 1.0'
_refine_ls_weighting_scheme unit
_refine_ls_wR_factor_ref 0.1280
_reflns_number_gt 8687
_reflns_number_total 21276
_reflns_threshold_expression F^2^>2.0\s(F^2^)
_cod_data_source_file ic101862n_si_003.cif
_cod_data_source_block '_1061end'
_cod_original_cell_volume 4885.6(12)
_cod_original_formula_sum 'C33 H54 B30 O2 '
_cod_database_code 4317230

loop_
_symmetry_equiv_pos_site_id
_symmetry_equiv_pos_as_xyz
1 +X,+Y,+Z
2 -X,-Y,-Z

loop_
_atom_site_label
_atom_site_type_symbol
_atom_site_fract_x
_atom_site_fract_y
_atom_site_fract_z
_atom_site_U_iso_or_equiv
_atom_site_adp_type
_atom_site_occupancy
_atom_site_symmetry_multiplicity
_atom_site_calc_flag
_atom_site_refinement_flags
_atom_site_disorder_assembly
_atom_site_disorder_group
O(1) O 0.2810(6) 0.0126(3) 0.0476(4) 0.068(2) Uani 1.00 1 d . . .
O(2) O 0.5167(7) 0.0157(4) 0.9031(6) 0.102(3) Uani 1.00 1 d . . .
O(3) O 0.0988(8) 0.4281(5) 0.9741(5) 0.112(4) Uani 1.00 1 d . . .
O(4) O 0.2492(8) 0.5052(4) 0.9091(6) 0.116(4) Uani 1.00 1 d . . .
C(1) C 1.2516(10) 1.0247(5) 0.3107(5) 0.062(3) Uani 1.00 1 d . . .
C(2) C 1.1484(10) 1.0124(5) 0.3340(4) 0.056(3) Uani 1.00 1 d . . .
C(3) C 1.0684(8) 0.9577(4) 0.3046(4) 0.043(2) Uani 1.00 1 d . . .
C(4) C 1.0961(6) 0.9167(4) 0.2523(4) 0.029(2) Uani 1.00 1 d . . .
C(5) C 1.2036(7) 0.9322(4) 0.2289(5) 0.045(3) Uani 1.00 1 d . . .
C(6) C 1.2804(9) 0.9847(5) 0.2594(6) 0.060(3) Uani 1.00 1 d . . .
C(7) C 1.0163(6) 0.8573(4) 0.2207(4) 0.026(2) Uani 1.00 1 d . . .
C(8) C 1.0353(5) 0.7885(3) 0.2465(3) 0.020(2) Uani 1.00 1 d . . .
C(9) C 0.9209(5) 0.7339(3) 0.2612(3) 0.017(2) Uani 1.00 1 d . . .
C(10) C 0.8054(5) 0.7527(3) 0.2535(3) 0.018(2) Uani 1.00 1 d . . .
C(11) C 0.7414(5) 0.7360(3) 0.1942(3) 0.019(2) Uani 1.00 1 d . . .
C(12) C 0.6308(5) 0.7487(3) 0.1899(3) 0.018(2) Uani 1.00 1 d . . .
C(13) C 0.5872(5) 0.7794(3) 0.2443(3) 0.019(2) Uani 1.00 1 d . . .
C(14) C 0.6502(5) 0.7951(3) 0.3037(3) 0.017(2) Uani 1.00 1 d . . .
C(15) C 0.7595(5) 0.7814(3) 0.3084(3) 0.019(2) Uani 1.00 1 d . . .
C(16) C 0.5594(5) 0.7302(3) 0.1271(3) 0.019(2) Uani 1.00 1 d . . .
C(17) C 0.4947(5) 0.6493(3) 0.1106(3) 0.021(2) Uani 1.00 1 d . . .
C(18) C 0.5169(6) 0.5975(4) 0.1604(3) 0.027(2) Uani 1.00 1 d . . .
C(19) C 0.4187(6) 0.5436(3) 0.1670(3) 0.027(2) Uani 1.00 1 d . . .
C(20) C 0.3385(7) 0.5525(4) 0.2117(4) 0.038(2) Uani 1.00 1 d . . .
C(21) C 0.2470(8) 0.5044(4) 0.2178(6) 0.054(3) Uani 1.00 1 d . . .
C(22) C 0.2340(8) 0.4449(5) 0.1769(6) 0.058(3) Uani 1.00 1 d . . .
C(23) C 0.3130(8) 0.4349(4) 0.1312(5) 0.050(3) Uani 1.00 1 d . . .
C(24) C 0.4040(7) 0.4832(4) 0.1266(4) 0.034(2) Uani 1.00 1 d . . .
C(25) C 0.6028(5) 0.8249(3) 0.3643(3) 0.018(2) Uani 1.00 1 d . . .
C(26) C 0.5168(5) 0.7728(3) 0.4079(3) 0.017(2) Uani 1.00 1 d . . .
C(27) C 0.4919(5) 0.6985(3) 0.3810(3) 0.021(2) Uani 1.00 1 d . . .
C(28) C 0.4504(5) 0.6514(3) 0.4319(3) 0.019(2) Uani 1.00 1 d . . .
C(29) C 0.5264(6) 0.6243(3) 0.4731(4) 0.024(2) Uani 1.00 1 d . . .
C(30) C 0.4884(6) 0.5845(4) 0.5227(4) 0.031(2) Uani 1.00 1 d . . .
C(31) C 0.3757(7) 0.5710(4) 0.5331(4) 0.036(2) Uani 1.00 1 d . . .
C(32) C 0.3001(6) 0.5961(4) 0.4916(4) 0.032(2) Uani 1.00 1 d . . .
C(33) C 0.3373(5) 0.6357(3) 0.4421(4) 0.025(2) Uani 1.00 1 d . . .
C(34) C -0.0969(6) -0.0170(4) 0.1361(4) 0.029(2) Uani 1.00 1 d . . .
C(35) C -0.1915(7) -0.0575(4) 0.1525(5) 0.040(2) Uani 1.00 1 d . . .
C(36) C -0.2465(7) -0.0413(4) 0.2087(5) 0.041(2) Uani 1.00 1 d . . .
C(37) C -0.2031(7) 0.0151(4) 0.2492(4) 0.041(2) Uani 1.00 1 d . . .
C(38) C -0.1095(7) 0.0569(4) 0.2322(4) 0.031(2) Uani 1.00 1 d . . .
C(39) C -0.0561(6) 0.0417(3) 0.1764(3) 0.024(2) Uani 1.00 1 d . . .
C(40) C 0.0473(6) 0.0885(4) 0.1574(3) 0.026(2) Uani 1.00 1 d . . .
C(41) C 0.0209(5) 0.1390(3) 0.1071(3) 0.020(2) Uani 1.00 1 d . . .
C(42) C 0.0845(5) 0.2205(3) 0.1206(3) 0.017(2) Uani 1.00 1 d . . .
C(43) C 0.1568(5) 0.2421(3) 0.1821(3) 0.017(2) Uani 1.00 1 d . . .
C(44) C 0.1151(5) 0.2742(3) 0.2360(3) 0.018(2) Uani 1.00 1 d . . .
C(45) C 0.1786(5) 0.2939(3) 0.2938(3) 0.017(2) Uani 1.00 1 d . . .
C(46) C 0.2897(5) 0.2831(3) 0.2982(3) 0.017(2) Uani 1.00 1 d . . .
C(47) C 0.3344(5) 0.2522(3) 0.2445(3) 0.018(2) Uani 1.00 1 d . . .
C(48) C 0.2697(5) 0.2317(3) 0.1871(3) 0.018(2) Uani 1.00 1 d . . .
C(49) C 0.1298(5) 0.3261(3) 0.3531(3) 0.017(2) Uani 1.00 1 d . . .
C(50) C 0.0666(5) 0.2744(3) 0.4067(3) 0.021(2) Uani 1.00 1 d . . .
C(51) C 0.0686(6) 0.1982(3) 0.3905(4) 0.029(2) Uani 1.00 1 d . . .
C(52) C -0.0071(5) 0.1520(3) 0.4303(3) 0.022(2) Uani 1.00 1 d . . .
C(53) C -0.1198(6) 0.1356(4) 0.4130(4) 0.033(2) Uani 1.00 1 d . . .
C(54) C -0.1888(6) 0.0929(4) 0.4479(5) 0.040(2) Uani 1.00 1 d . . .
C(55) C -0.1460(6) 0.0658(4) 0.5039(4) 0.037(2) Uani 1.00 1 d . . .
C(56) C -0.0335(7) 0.0811(4) 0.5209(4) 0.033(2) Uani 1.00 1 d . . .
C(57) C 0.0353(6) 0.1243(4) 0.4849(4) 0.026(2) Uani 1.00 1 d . . .
C(58) C 0.4511(5) 0.2344(3) 0.2526(3) 0.017(2) Uani 1.00 1 d . . .
C(59) C 0.5445(6) 0.3556(3) 0.2062(3) 0.023(2) Uani 1.00 1 d . . .
C(60) C 0.5641(5) 0.2885(3) 0.2350(3) 0.018(2) Uani 1.00 1 d . . .
C(61) C 0.5840(6) 0.4196(3) 0.2505(4) 0.028(2) Uani 1.00 1 d . . .
C(62) C 0.5083(7) 0.4513(4) 0.2857(4) 0.032(2) Uani 1.00 1 d . . .
C(63) C 0.5432(8) 0.5110(4) 0.3251(4) 0.044(3) Uani 1.00 1 d . . .
C(64) C 0.6539(8) 0.5408(4) 0.3300(4) 0.044(3) Uani 1.00 1 d . . .
C(65) C 0.7310(8) 0.5095(4) 0.2960(5) 0.047(3) Uani 1.00 1 d . . .
C(66) C 0.6953(7) 0.4493(4) 0.2553(4) 0.038(2) Uani 1.00 1 d . . .
B(1) B 1.0082(6) 0.7728(4) 0.3271(4) 0.020(2) Uani 1.00 1 d . . .
B(2) B 0.9924(6) 0.7190(4) 0.1913(4) 0.019(2) Uani 1.00 1 d . . .
B(3) B 0.9492(6) 0.6846(4) 0.3237(4) 0.022(2) Uani 1.00 1 d . . .
B(4) B 0.9397(6) 0.6520(4) 0.2393(4) 0.021(2) Uani 1.00 1 d . . .
B(5) B 1.0510(6) 0.6373(4) 0.2937(4) 0.024(2) Uani 1.00 1 d . . .
B(6) B 1.0767(7) 0.6584(4) 0.2113(4) 0.025(2) Uani 1.00 1 d . . .
B(7) B 1.1710(6) 0.6957(4) 0.2787(4) 0.026(2) Uani 1.00 1 d . . .
B(8) B 1.0922(6) 0.7119(4) 0.3486(4) 0.021(2) Uani 1.00 1 d . . .
B(9) B 1.1347(6) 0.7462(4) 0.2160(4) 0.024(2) Uani 1.00 1 d . . .
B(10) B 1.1448(6) 0.7795(4) 0.2997(4) 0.023(2) Uani 1.00 1 d . . .
B(11) B 0.4769(6) 0.7855(4) 0.0992(4) 0.024(2) Uani 1.00 1 d . . .
B(12) B 0.5937(7) 0.7660(4) 0.0546(4) 0.025(2) Uani 1.00 1 d . . .
B(13) B 0.4636(6) 0.7688(4) 0.0123(4) 0.027(2) Uani 1.00 1 d . . .
B(14) B 0.5422(7) 0.7027(4) -0.0092(4) 0.026(2) Uani 1.00 1 d . . .
B(15) B 0.3957(7) 0.6833(5) -0.0057(4) 0.028(2) Uani 1.00 1 d . . .
B(16) B 0.3548(7) 0.7346(4) 0.0616(4) 0.027(2) Uani 1.00 1 d . . .
B(17) B 0.4821(7) 0.6289(4) 0.0272(4) 0.026(2) Uani 1.00 1 d . . .
B(18) B 0.3657(6) 0.6486(5) 0.0705(4) 0.028(2) Uani 1.00 1 d . . .
B(19) B 0.4172(6) 0.7106(4) 0.1352(4) 0.024(2) Uani 1.00 1 d . . .
B(20) B 0.6042(6) 0.6799(4) 0.0646(4) 0.022(2) Uani 1.00 1 d . . .
B(21) B 0.6817(6) 0.8872(4) 0.4165(4) 0.020(2) Uani 1.00 1 d . . .
B(22) B 0.5643(6) 0.9045(4) 0.3674(4) 0.022(2) Uani 1.00 1 d . . .
B(23) B 0.6393(6) 0.8717(4) 0.4969(4) 0.021(2) Uani 1.00 1 d . . .
B(24) B 0.5848(6) 0.9346(4) 0.4529(4) 0.022(2) Uani 1.00 1 d . . .
B(25) B 0.4479(6) 0.8990(4) 0.4184(4) 0.022(2) Uani 1.00 1 d . . .
B(26) B 0.4956(6) 0.8798(4) 0.4990(4) 0.021(2) Uani 1.00 1 d . . .
B(27) B 0.4182(6) 0.8150(4) 0.4425(4) 0.021(2) Uani 1.00 1 d . . .
B(28) B 0.5350(6) 0.7982(4) 0.4909(4) 0.021(2) Uani 1.00 1 d . . .
B(29) B 0.4619(6) 0.8311(4) 0.3622(4) 0.021(2) Uani 1.00 1 d . . .
B(30) B 0.6508(6) 0.8028(4) 0.4403(3) 0.019(2) Uani 1.00 1 d . . .
B(31) B -0.0571(6) 0.1997(4) 0.1303(4) 0.020(2) Uani 1.00 1 d . . .
B(32) B 0.1296(6) 0.1693(4) 0.0597(3) 0.021(2) Uani 1.00 1 d . . .
B(33) B -0.0008(6) 0.2738(4) 0.0906(4) 0.020(2) Uani 1.00 1 d . . .
B(34) B 0.1151(6) 0.2541(4) 0.0467(4) 0.023(2) Uani 1.00 1 d . . .
B(35) B -0.0165(6) 0.2538(4) 0.0037(4) 0.024(2) Uani 1.00 1 d . . .
B(36) B 0.0648(6) 0.1885(4) -0.0156(4) 0.023(2) Uani 1.00 1 d . . .
B(37) B -0.1225(6) 0.2202(4) 0.0560(4) 0.021(2) Uani 1.00 1 d . . .
B(38) B 0.0073(6) 0.1156(4) 0.0242(4) 0.023(2) Uani 1.00 1 d . . .
B(39) B -0.1090(6) 0.1351(4) 0.0675(4) 0.023(2) Uani 1.00 1 d . . .
B(40) B -0.0823(6) 0.1677(4) -0.0107(4) 0.023(2) Uani 1.00 1 d . . .
B(41) B 0.0649(6) 0.3958(4) 0.3476(4) 0.025(2) Uani 1.00 1 d . . .
B(42) B 0.1940(6) 0.4002(4) 0.3938(4) 0.026(2) Uani 1.00 1 d . . .
B(43) B 0.0852(7) 0.4389(4) 0.4266(4) 0.029(2) Uani 1.00 1 d . . .
B(44) B 0.1663(7) 0.3945(4) 0.4780(4) 0.028(2) Uani 1.00 1 d . . .
B(45) B 0.0194(6) 0.3849(4) 0.4840(4) 0.026(2) Uani 1.00 1 d . . .
B(46) B 0.0872(7) 0.3127(4) 0.4857(4) 0.025(2) Uani 1.00 1 d . . .
B(47) B -0.0432(6) 0.3855(4) 0.4029(4) 0.025(2) Uani 1.00 1 d . . .
B(48) B 0.1955(6) 0.3230(4) 0.4302(3) 0.021(2) Uani 1.00 1 d . . .
B(49) B -0.0138(6) 0.3144(4) 0.3560(4) 0.023(2) Uani 1.00 1 d . . .
B(50) B -0.0427(6) 0.3083(4) 0.4397(4) 0.024(2) Uani 1.00 1 d . . .
B(51) B 0.4825(6) 0.1888(4) 0.3173(4) 0.019(2) Uani 1.00 1 d . . .
B(52) B 0.4698(6) 0.1522(4) 0.2341(4) 0.020(2) Uani 1.00 1 d . . .
B(53) B 0.5826(6) 0.1400(4) 0.2881(4) 0.023(2) Uani 1.00 1 d . . .
B(54) B 0.6064(6) 0.1575(4) 0.2040(4) 0.022(2) Uani 1.00 1 d . . .
B(55) B 0.7012(6) 0.1966(4) 0.2692(4) 0.023(2) Uani 1.00 1 d . . .
B(56) B 0.6631(6) 0.2445(4) 0.2048(4) 0.022(2) Uani 1.00 1 d . . .
B(57) B 0.6763(6) 0.2814(4) 0.2871(4) 0.021(2) Uani 1.00 1 d . . .
B(58) B 0.6258(6) 0.2164(4) 0.3398(4) 0.021(2) Uani 1.00 1 d . . .
B(59) B 0.5405(6) 0.2764(4) 0.3165(4) 0.018(2) Uani 1.00 1 d . . .
B(60) B 0.5198(6) 0.2177(4) 0.1825(4) 0.019(2) Uani 1.00 1 d . . .
H(1) H 1.304(8) 1.067(5) 0.349(5) 0.0781 Uiso 1.00 1 c . . .
H(2) H 1.132(8) 1.035(5) 0.371(5) 0.0599 Uiso 1.00 1 c . . .
H(3) H 0.985(7) 0.946(4) 0.316(4) 0.0391 Uiso 1.00 1 c . . .
H(4) H 1.219(6) 0.906(4) 0.178(4) 0.0383 Uiso 1.00 1 c . . .
H(5) H 1.357(8) 1.012(5) 0.252(5) 0.0732 Uiso 1.00 1 c . . .
H(6) H 1.020(5) 0.850(3) 0.168(3) 0.0232 Uiso 1.00 1 c . . .
H(7) H 0.933(6) 0.865(3) 0.232(3) 0.0232 Uiso 1.00 1 c . . .
H(8) H 0.982(5) 0.811(3) 0.356(3) 0.0190 Uiso 1.00 1 c . . .
H(9) H 0.951(5) 0.720(3) 0.148(3) 0.0190 Uiso 1.00 1 c . . .
H(10) H 0.881(5) 0.657(3) 0.358(3) 0.0190 Uiso 1.00 1 c . . .
H(11) H 0.876(5) 0.616(3) 0.223(3) 0.0190 Uiso 1.00 1 c . . .
H(12) H 1.104(5) 0.627(3) 0.172(3) 0.0190 Uiso 1.00 1 c . . .
H(13) H 1.250(5) 0.683(3) 0.286(3) 0.0190 Uiso 1.00 1 c . . .
H(14) H 1.124(5) 0.716(3) 0.401(3) 0.0190 Uiso 1.00 1 c . . .
H(15) H 1.187(5) 0.764(3) 0.181(3) 0.0190 Uiso 1.00 1 c . . .
H(16) H 1.207(5) 0.821(3) 0.317(3) 0.0190 Uiso 1.00 1 c . . .
H(17) H 0.772(5) 0.717(3) 0.153(3) 0.0211 Uiso 1.00 1 c . . .
H(18) H 0.489(5) 0.786(3) 0.245(3) 0.0156 Uiso 1.00 1 c . . .
H(19) H 0.804(5) 0.796(3) 0.348(3) 0.0195 Uiso 1.00 1 c . . .
H(20) H 0.497(5) 0.835(3) 0.130(3) 0.0190 Uiso 1.00 1 c . . .
H(21) H 0.674(5) 0.802(3) 0.048(3) 0.0190 Uiso 1.00 1 c . . .
H(22) H 0.595(5) 0.699(3) -0.053(3) 0.0190 Uiso 1.00 1 c . . .
H(23) H 0.469(5) 0.807(3) -0.027(3) 0.0190 Uiso 1.00 1 c . . .
H(24) H 0.345(5) 0.664(3) -0.050(3) 0.0190 Uiso 1.00 1 c . . .
H(25) H 0.264(5) 0.751(3) 0.067(3) 0.0190 Uiso 1.00 1 c . . .
H(26) H 0.491(5) 0.580(3) 0.010(3) 0.0190 Uiso 1.00 1 c . . .
H(27) H 0.288(5) 0.610(3) 0.084(3) 0.0190 Uiso 1.00 1 c . . .
H(28) H 0.388(5) 0.713(3) 0.187(3) 0.0190 Uiso 1.00 1 c . . .
H(29) H 0.687(5) 0.660(3) 0.079(3) 0.0190 Uiso 1.00 1 c . . .
H(30) H 0.593(6) 0.569(3) 0.143(3) 0.0251 Uiso 1.00 1 c . . .
H(31) H 0.550(6) 0.624(3) 0.204(3) 0.0251 Uiso 1.00 1 c . . .
H(32) H 0.366(6) 0.591(4) 0.251(4) 0.0365 Uiso 1.00 1 c . . .
H(33) H 0.200(8) 0.500(4) 0.249(4) 0.0528 Uiso 1.00 1 c . . .
H(34) H 0.175(7) 0.409(4) 0.185(4) 0.0490 Uiso 1.00 1 c . . .
H(35) H 0.303(8) 0.401(5) 0.104(5) 0.0602 Uiso 1.00 1 c . . .
H(36) H 0.451(6) 0.479(4) 0.095(4) 0.0360 Uiso 1.00 1 c . . .
H(37) H 0.583(5) 0.932(3) 0.325(3) 0.0190 Uiso 1.00 1 c . . .
H(38) H 0.768(5) 0.910(3) 0.399(3) 0.0190 Uiso 1.00 1 c . . .
H(39) H 0.700(5) 0.889(3) 0.544(3) 0.0190 Uiso 1.00 1 c . . .
H(40) H 0.607(5) 0.988(3) 0.469(3) 0.0190 Uiso 1.00 1 c . . .
H(41) H 0.379(5) 0.933(3) 0.410(3) 0.0190 Uiso 1.00 1 c . . .
H(42) H 0.468(5) 0.898(3) 0.546(3) 0.0190 Uiso 1.00 1 c . . .
H(43) H 0.344(5) 0.785(3) 0.444(3) 0.0190 Uiso 1.00 1 c . . .
H(44) H 0.518(5) 0.757(3) 0.524(3) 0.0190 Uiso 1.00 1 c . . .
H(45) H 0.413(5) 0.811(3) 0.317(3) 0.0190 Uiso 1.00 1 c . . .
H(46) H 0.708(5) 0.767(3) 0.437(3) 0.0190 Uiso 1.00 1 c . . .
H(47) H 0.435(5) 0.690(3) 0.341(3) 0.0164 Uiso 1.00 1 c . . .
H(48) H 0.569(5) 0.691(3) 0.362(3) 0.0164 Uiso 1.00 1 c . . .
H(49) H 0.604(6) 0.633(3) 0.465(3) 0.0199 Uiso 1.00 1 c . . .
H(50) H 0.554(6) 0.568(4) 0.556(4) 0.0304 Uiso 1.00 1 c . . .
H(51) H 0.347(6) 0.542(4) 0.564(4) 0.0363 Uiso 1.00 1 c . . .
H(52) H 0.220(6) 0.582(3) 0.491(3) 0.0258 Uiso 1.00 1 c . . .
H(53) H 0.294(5) 0.637(3) 0.405(3) 0.0170 Uiso 1.00 1 c . . .
H(54) H -0.063(6) -0.025(4) 0.093(4) 0.0345 Uiso 1.00 1 c . . .
H(55) H -0.216(6) -0.091(4) 0.123(4) 0.0366 Uiso 1.00 1 c . . .
H(56) H -0.307(7) -0.070(4) 0.215(4) 0.0387 Uiso 1.00 1 c . . .
H(57) H -0.235(7) 0.023(4) 0.286(4) 0.0394 Uiso 1.00 1 c . . .
H(58) H -0.067(6) 0.094(4) 0.271(3) 0.0253 Uiso 1.00 1 c . . .
H(59) H 0.107(6) 0.058(4) 0.135(3) 0.0286 Uiso 1.00 1 c . . .
H(60) H 0.088(6) 0.118(4) 0.203(4) 0.0286 Uiso 1.00 1 c . . .
H(61) H -0.086(5) 0.206(3) 0.179(3) 0.0190 Uiso 1.00 1 c . . .
H(62) H 0.212(5) 0.156(3) 0.071(3) 0.0190 Uiso 1.00 1 c . . .
H(63) H -0.003(5) 0.326(3) 0.119(3) 0.0190 Uiso 1.00 1 c . . .
H(64) H 0.189(5) 0.285(3) 0.042(3) 0.0190 Uiso 1.00 1 c . . .
H(65) H -0.022(5) 0.292(3) -0.033(3) 0.0190 Uiso 1.00 1 c . . .
H(66) H 0.106(5) 0.187(3) -0.066(3) 0.0190 Uiso 1.00 1 c . . .
H(67) H -0.203(5) 0.235(3) 0.059(3) 0.0190 Uiso 1.00 1 c . . .
H(68) H 0.015(5) 0.058(3) 0.008(3) 0.0190 Uiso 1.00 1 c . . .
H(69) H -0.182(5) 0.102(3) 0.082(3) 0.0190 Uiso 1.00 1 c . . .
H(70) H -0.144(5) 0.148(3) -0.058(3) 0.0190 Uiso 1.00 1 c . . .
H(71) H 0.046(6) 0.277(3) 0.234(3) 0.0198 Uiso 1.00 1 c . . .
H(72) H 0.332(5) 0.297(3) 0.339(3) 0.0136 Uiso 1.00 1 c . . .
H(73) H 0.290(5) 0.205(3) 0.150(3) 0.0129 Uiso 1.00 1 c . . .
H(74) H 0.066(5) 0.413(3) 0.301(3) 0.0190 Uiso 1.00 1 c . . .
H(75) H 0.273(5) 0.432(3) 0.369(3) 0.0190 Uiso 1.00 1 c . . .
H(76) H 0.103(5) 0.495(3) 0.436(3) 0.0190 Uiso 1.00 1 c . . .
H(77) H 0.228(5) 0.417(3) 0.519(3) 0.0190 Uiso 1.00 1 c . . .
H(78) H -0.012(5) 0.401(3) 0.531(3) 0.0190 Uiso 1.00 1 c . . .
H(79) H 0.089(5) 0.286(3) 0.523(3) 0.0190 Uiso 1.00 1 c . . .
H(80) H -0.130(5) 0.405(3) 0.397(3) 0.0190 Uiso 1.00 1 c . . .
H(81) H 0.274(5) 0.295(3) 0.429(3) 0.0190 Uiso 1.00 1 c . . .
H(82) H -0.066(5) 0.290(3) 0.311(3) 0.0190 Uiso 1.00 1 c . . .
H(83) H -0.114(5) 0.273(3) 0.452(3) 0.0190 Uiso 1.00 1 c . . .
H(84) H 0.150(6) 0.184(4) 0.397(3) 0.0294 Uiso 1.00 1 c . . .
H(85) H 0.040(6) 0.180(4) 0.339(4) 0.0294 Uiso 1.00 1 c . . .
H(86) H -0.141(6) 0.143(4) 0.375(4) 0.0317 Uiso 1.00 1 c . . .
H(87) H -0.279(6) 0.081(4) 0.431(4) 0.0334 Uiso 1.00 1 c . . .
H(88) H -0.194(7) 0.035(4) 0.530(4) 0.0425 Uiso 1.00 1 c . . .
H(89) H 0.004(6) 0.076(4) 0.558(4) 0.0287 Uiso 1.00 1 c . . .
H(90) H 0.105(6) 0.135(4) 0.495(3) 0.0254 Uiso 1.00 1 c . . .
H(91) H 0.418(5) 0.170(3) 0.344(3) 0.0190 Uiso 1.00 1 c . . .
H(92) H 0.402(5) 0.115(3) 0.214(3) 0.0190 Uiso 1.00 1 c . . .
H(93) H 0.577(5) 0.082(3) 0.306(3) 0.0190 Uiso 1.00 1 c . . .
H(94) H 0.610(5) 0.118(3) 0.162(3) 0.0190 Uiso 1.00 1 c . . .
H(95) H 0.799(5) 0.190(3) 0.272(3) 0.0190 Uiso 1.00 1 c . . .
H(96) H 0.713(5) 0.266(3) 0.171(3) 0.0190 Uiso 1.00 1 c . . .
H(97) H 0.746(5) 0.326(3) 0.301(3) 0.0190 Uiso 1.00 1 c . . .
H(98) H 0.661(5) 0.223(3) 0.389(3) 0.0190 Uiso 1.00 1 c . . .
H(99) H 0.515(5) 0.316(3) 0.346(3) 0.0190 Uiso 1.00 1 c . . .
H(100) H 0.482(5) 0.220(3) 0.136(3) 0.0190 Uiso 1.00 1 c . . .
H(101) H 0.579(5) 0.362(3) 0.164(3) 0.0171 Uiso 1.00 1 c . . .
H(102) H 0.466(6) 0.349(3) 0.191(3) 0.0171 Uiso 1.00 1 c . . .
H(103) H 0.427(6) 0.430(4) 0.292(4) 0.0318 Uiso 1.00 1 c . . .
H(104) H 0.487(7) 0.528(4) 0.356(4) 0.0403 Uiso 1.00 1 c . . .
H(105) H 0.700(7) 0.569(4) 0.383(4) 0.0549 Uiso 1.00 1 c . . .
H(106) H 0.804(7) 0.532(4) 0.302(4) 0.0524 Uiso 1.00 1 c . . .
H(107) H 0.741(6) 0.431(4) 0.227(4) 0.0302 Uiso 1.00 1 c . . .
H(108) H 1.031(5) 0.582(3) 0.316(3) 0.0190 Uiso 1.00 1 c . . .

loop_
_atom_site_aniso_label
_atom_site_aniso_U_11
_atom_site_aniso_U_22
_atom_site_aniso_U_33
_atom_site_aniso_U_12
_atom_site_aniso_U_13
_atom_site_aniso_U_23
O(1) 0.083(5) 0.039(4) 0.091(5) 0.043(4) 0.004(4) -0.010(4)
O(2) 0.078(6) 0.046(4) 0.182(10) 0.006(4) -0.013(6) 0.019(5)
O(3) 0.102(7) 0.122(9) 0.107(8) 0.004(6) -0.021(6) 0.020(6)
O(4) 0.096(7) 0.045(5) 0.202(11) 0.036(5) -0.048(7) -0.043(6)
C(1) 0.089(8) 0.035(5) 0.060(7) -0.008(5) 0.007(6) 0.016(5)
C(2) 0.102(9) 0.037(5) 0.030(5) 0.010(5) 0.006(5) 0.005(4)
C(3) 0.063(6) 0.031(4) 0.040(5) 0.019(4) 0.010(4) 0.015(4)
C(4) 0.038(4) 0.024(4) 0.029(4) 0.008(3) 0.001(3) 0.011(3)
C(5) 0.042(5) 0.031(4) 0.064(6) -0.002(4) 0.016(4) 0.013(4)
C(6) 0.054(6) 0.039(5) 0.085(8) -0.006(5) 0.013(6) 0.016(5)
C(7) 0.022(3) 0.028(4) 0.034(4) 0.013(3) 0.002(3) 0.010(3)
C(8) 0.013(3) 0.025(3) 0.023(3) 0.009(3) 0.006(2) 0.006(3)
C(9) 0.012(3) 0.025(3) 0.018(3) 0.012(2) 0.003(2) 0.003(3)
C(10) 0.013(3) 0.016(3) 0.027(3) 0.008(2) 0.006(2) 0.004(3)
C(11) 0.016(3) 0.021(3) 0.025(3) 0.010(3) 0.007(3) 0.004(3)
C(12) 0.015(3) 0.018(3) 0.023(3) 0.008(2) 0.005(3) 0.006(3)
C(13) 0.017(3) 0.020(3) 0.023(3) 0.010(3) 0.007(3) 0.005(3)
C(14) 0.015(3) 0.016(3) 0.022(3) 0.008(2) 0.008(2) 0.005(2)
C(15) 0.013(3) 0.023(3) 0.022(3) 0.008(3) 0.004(3) 0.003(3)
C(16) 0.017(3) 0.026(3) 0.016(3) 0.011(3) 0.005(2) 0.002(3)
C(17) 0.018(3) 0.027(3) 0.019(3) 0.007(3) 0.001(3) 0.004(3)
C(18) 0.025(4) 0.033(4) 0.024(4) 0.010(3) -0.001(3) 0.007(3)
C(19) 0.028(4) 0.024(3) 0.031(4) 0.011(3) 0.005(3) 0.004(3)
C(20) 0.039(4) 0.028(4) 0.054(5) 0.018(3) 0.020(4) 0.009(4)
C(21) 0.051(6) 0.030(4) 0.093(8) 0.021(4) 0.037(5) 0.031(5)
C(22) 0.037(5) 0.031(5) 0.112(9) 0.007(4) 0.008(5) 0.032(5)
C(23) 0.057(6) 0.022(4) 0.068(6) 0.011(4) -0.019(5) -0.002(4)
C(24) 0.041(5) 0.031(4) 0.037(4) 0.024(4) 0.001(4) 0.002(3)
C(25) 0.016(3) 0.019(3) 0.021(3) 0.010(2) 0.006(2) 0.002(2)
C(26) 0.017(3) 0.016(3) 0.021(3) 0.006(2) 0.007(2) 0.003(2)
C(27) 0.019(3) 0.019(3) 0.025(3) 0.008(3) 0.005(3) -0.000(3)
C(28) 0.018(3) 0.018(3) 0.023(3) 0.008(2) 0.002(3) -0.002(3)
C(29) 0.017(3) 0.021(3) 0.036(4) 0.011(3) -0.001(3) -0.002(3)
C(30) 0.037(4) 0.021(3) 0.034(4) 0.006(3) -0.007(3) 0.002(3)
C(31) 0.041(5) 0.030(4) 0.038(4) 0.005(3) 0.006(4) 0.011(3)
C(32) 0.021(4) 0.030(4) 0.046(5) 0.007(3) 0.010(3) 0.010(3)
C(33) 0.018(3) 0.027(4) 0.032(4) 0.006(3) -0.002(3) 0.003(3)
C(34) 0.034(4) 0.026(4) 0.030(4) 0.013(3) 0.011(3) 0.003(3)
C(35) 0.048(5) 0.020(4) 0.052(5) 0.008(3) 0.005(4) 0.004(4)
C(36) 0.034(4) 0.030(4) 0.064(6) 0.010(3) 0.023(4) 0.016(4)
C(37) 0.049(5) 0.030(4) 0.050(5) 0.018(4) 0.027(4) 0.010(4)
C(38) 0.045(5) 0.022(4) 0.032(4) 0.017(3) 0.015(3) 0.004(3)
C(39) 0.027(4) 0.022(3) 0.028(4) 0.013(3) 0.006(3) 0.007(3)
C(40) 0.027(4) 0.027(4) 0.026(4) 0.012(3) 0.000(3) 0.008(3)
C(41) 0.020(3) 0.020(3) 0.021(3) 0.007(3) 0.002(3) 0.004(3)
C(42) 0.013(3) 0.019(3) 0.020(3) 0.009(2) 0.005(2) 0.001(2)
C(43) 0.016(3) 0.018(3) 0.019(3) 0.007(2) 0.004(2) 0.003(2)
C(44) 0.012(3) 0.019(3) 0.027(3) 0.009(2) 0.007(3) 0.006(3)
C(45) 0.016(3) 0.015(3) 0.024(3) 0.009(2) 0.007(2) 0.003(2)
C(46) 0.013(3) 0.018(3) 0.021(3) 0.007(2) -0.001(2) 0.000(2)
C(47) 0.016(3) 0.018(3) 0.024(3) 0.010(2) 0.010(3) 0.009(3)
C(48) 0.014(3) 0.018(3) 0.026(3) 0.007(2) 0.007(3) 0.004(3)
C(49) 0.013(3) 0.020(3) 0.021(3) 0.008(2) 0.002(2) 0.002(3)
C(50) 0.021(3) 0.020(3) 0.023(3) 0.007(3) 0.007(3) 0.002(3)
C(51) 0.033(4) 0.021(3) 0.035(4) 0.008(3) 0.016(3) 0.003(3)
C(52) 0.025(3) 0.020(3) 0.024(3) 0.010(3) 0.007(3) 0.003(3)
C(53) 0.028(4) 0.028(4) 0.042(5) 0.005(3) -0.006(3) 0.011(3)
C(54) 0.021(4) 0.037(4) 0.065(6) 0.009(3) 0.001(4) 0.017(4)
C(55) 0.032(4) 0.035(4) 0.050(5) 0.009(3) 0.021(4) 0.018(4)
C(56) 0.040(4) 0.029(4) 0.031(4) 0.009(3) -0.003(3) 0.011(3)
C(57) 0.015(3) 0.029(4) 0.036(4) 0.012(3) 0.001(3) 0.006(3)
C(58) 0.016(3) 0.020(3) 0.018(3) 0.009(2) 0.003(2) 0.003(2)
C(59) 0.023(3) 0.024(3) 0.025(4) 0.011(3) 0.003(3) 0.008(3)
C(60) 0.015(3) 0.020(3) 0.023(3) 0.009(2) 0.007(2) 0.005(3)
C(61) 0.031(4) 0.022(4) 0.031(4) 0.006(3) -0.000(3) 0.012(3)
C(62) 0.041(4) 0.024(4) 0.036(4) 0.015(3) 0.006(3) 0.009(3)
C(63) 0.070(6) 0.027(4) 0.040(5) 0.020(4) 0.003(4) 0.006(4)
C(64) 0.062(6) 0.030(4) 0.041(5) 0.012(4) -0.008(4) 0.009(4)
C(65) 0.046(5) 0.031(4) 0.063(6) -0.007(4) -0.007(5) 0.019(4)
C(66) 0.033(4) 0.027(4) 0.056(5) 0.006(3) 0.009(4) 0.014(4)
B(1) 0.014(3) 0.024(4) 0.024(4) 0.011(3) 0.000(3) 0.002(3)
B(2) 0.016(3) 0.026(4) 0.018(3) 0.011(3) 0.003(3) 0.002(3)
B(3) 0.021(4) 0.026(4) 0.023(4) 0.013(3) 0.002(3) 0.007(3)
B(4) 0.018(4) 0.019(4) 0.029(4) 0.011(3) 0.004(3) -0.000(3)
B(5) 0.024(4) 0.027(4) 0.026(4) 0.014(3) 0.003(3) 0.005(3)
B(6) 0.026(4) 0.031(4) 0.024(4) 0.018(3) 0.004(3) 0.002(3)
B(7) 0.018(4) 0.034(4) 0.031(4) 0.016(3) 0.002(3) 0.004(3)
B(8) 0.018(4) 0.029(4) 0.021(4) 0.012(3) 0.003(3) 0.005(3)
B(9) 0.015(4) 0.031(4) 0.028(4) 0.014(3) 0.008(3) 0.003(3)
B(10) 0.013(3) 0.031(4) 0.027(4) 0.009(3) 0.002(3) 0.006(3)
B(11) 0.020(4) 0.035(4) 0.021(4) 0.013(3) 0.002(3) 0.010(3)
B(12) 0.026(4) 0.031(4) 0.023(4) 0.013(3) 0.004(3) 0.007(3)
B(13) 0.022(4) 0.039(5) 0.025(4) 0.018(3) 0.005(3) 0.006(3)
B(14) 0.024(4) 0.036(4) 0.020(4) 0.012(3) 0.004(3) 0.004(3)
B(15) 0.022(4) 0.043(5) 0.020(4) 0.011(4) 0.001(3) 0.001(3)
B(16) 0.022(4) 0.045(5) 0.019(4) 0.014(4) -0.002(3) 0.004(3)
B(17) 0.023(4) 0.036(5) 0.023(4) 0.012(3) 0.001(3) 0.003(3)
B(18) 0.018(4) 0.043(5) 0.023(4) 0.005(3) -0.004(3) 0.004(3)
B(19) 0.018(4) 0.032(4) 0.023(4) 0.009(3) 0.005(3) 0.006(3)
B(20) 0.018(4) 0.029(4) 0.020(4) 0.008(3) 0.002(3) 0.002(3)
B(21) 0.014(3) 0.018(3) 0.030(4) 0.005(3) 0.005(3) 0.001(3)
B(22) 0.019(4) 0.016(3) 0.034(4) 0.009(3) 0.010(3) 0.008(3)
B(23) 0.018(4) 0.023(4) 0.025(4) 0.008(3) 0.007(3) 0.001(3)
B(24) 0.019(4) 0.018(4) 0.031(4) 0.010(3) 0.009(3) 0.001(3)
B(25) 0.020(4) 0.024(4) 0.028(4) 0.012(3) 0.010(3) 0.005(3)
B(26) 0.019(4) 0.016(3) 0.031(4) 0.009(3) 0.005(3) -0.002(3)
B(27) 0.016(4) 0.024(4) 0.027(4) 0.009(3) 0.010(3) 0.006(3)
B(28) 0.021(4) 0.022(4) 0.022(4) 0.006(3) 0.005(3) 0.003(3)
B(29) 0.012(3) 0.029(4) 0.025(4) 0.009(3) 0.005(3) 0.006(3)
B(30) 0.018(3) 0.021(4) 0.019(3) 0.009(3) 0.003(3) 0.003(3)
B(31) 0.016(3) 0.025(4) 0.020(4) 0.008(3) 0.004(3) 0.003(3)
B(32) 0.021(4) 0.028(4) 0.016(3) 0.009(3) 0.003(3) 0.000(3)
B(33) 0.020(4) 0.022(4) 0.020(4) 0.012(3) 0.003(3) 0.003(3)
B(34) 0.018(4) 0.028(4) 0.026(4) 0.010(3) 0.008(3) 0.010(3)
B(35) 0.023(4) 0.027(4) 0.023(4) 0.012(3) -0.001(3) 0.005(3)
B(36) 0.019(4) 0.032(4) 0.020(4) 0.011(3) 0.002(3) 0.003(3)
B(37) 0.017(4) 0.030(4) 0.018(3) 0.011(3) 0.002(3) 0.002(3)
B(38) 0.022(4) 0.027(4) 0.022(4) 0.010(3) 0.001(3) 0.000(3)
B(39) 0.017(4) 0.026(4) 0.027(4) 0.007(3) 0.003(3) 0.004(3)
B(40) 0.021(4) 0.032(4) 0.020(4) 0.011(3) 0.005(3) -0.002(3)
B(41) 0.022(4) 0.026(4) 0.034(4) 0.019(3) 0.007(3) 0.008(3)
B(42) 0.021(4) 0.021(4) 0.038(5) 0.009(3) 0.002(3) -0.004(3)
B(43) 0.025(4) 0.022(4) 0.042(5) 0.017(3) 0.007(4) -0.005(3)
B(44) 0.024(4) 0.033(4) 0.029(4) 0.013(3) -0.001(3) -0.011(3)
B(45) 0.020(4) 0.033(4) 0.028(4) 0.019(3) 0.000(3) -0.009(3)
B(46) 0.029(4) 0.033(4) 0.019(4) 0.019(3) 0.005(3) 0.002(3)
B(47) 0.023(4) 0.033(4) 0.023(4) 0.017(3) 0.003(3) -0.001(3)
B(48) 0.019(4) 0.032(4) 0.016(3) 0.014(3) 0.001(3) -0.002(3)
B(49) 0.010(3) 0.032(4) 0.029(4) 0.010(3) 0.004(3) -0.001(3)
B(50) 0.017(4) 0.027(4) 0.029(4) 0.008(3) 0.006(3) -0.002(3)
B(51) 0.013(3) 0.018(3) 0.028(4) 0.009(3) 0.003(3) 0.004(3)
B(52) 0.020(4) 0.019(4) 0.022(4) 0.007(3) 0.002(3) 0.004(3)
B(53) 0.019(4) 0.023(4) 0.029(4) 0.010(3) 0.002(3) 0.005(3)
B(54) 0.018(4) 0.023(4) 0.027(4) 0.013(3) 0.002(3) 0.002(3)
B(55) 0.020(4) 0.025(4) 0.028(4) 0.010(3) 0.007(3) 0.009(3)
B(56) 0.016(3) 0.027(4) 0.029(4) 0.012(3) 0.007(3) 0.005(3)
B(57) 0.013(3) 0.030(4) 0.023(4) 0.010(3) 0.002(3) 0.006(3)
B(58) 0.015(3) 0.028(4) 0.022(4) 0.011(3) 0.002(3) 0.005(3)
B(59) 0.015(3) 0.023(4) 0.018(3) 0.006(3) 0.002(3) 0.004(3)
B(60) 0.017(3) 0.024(4) 0.019(3) 0.010(3) 0.003(3) 0.001(3)

loop_
_atom_type_symbol
_atom_type_description
_atom_type_scat_dispersion_real
_atom_type_scat_dispersion_imag
_atom_type_scat_source
C C 0.003 0.002
;
International Tables for Crystallography
(1992, Vol. C, Tables 4.2.6.8 and 6.1.1.4)
;
B B 0.001 0.001
;
International Tables for Crystallography
(1992, Vol. C, Tables 4.2.6.8 and 6.1.1.4)
;
O O 0.011 0.006
;
International Tables for Crystallography
(1992, Vol. C, Tables 4.2.6.8 and 6.1.1.4)
;
H H 0.000 0.000
;
International Tables for Crystallography
(1992, Vol. C, Table 6.1.1.4)
;
